data_2001472
loop_
_publ_author_name
'Igonin, V. A.'
'Lindeman, S. V.'
'Struchkov, Yu. T.'
'Huipe-Nave, E.'
'Mendoza, V.'

_publ_section_title
;
 Structure of
 3-(3,5-dimethylpiperidino)-<i>N</i>-(<i>p</i>-chlorophenyl)succinimide
;
_journal_issue 8
_journal_name_full 'Acta Crystallographica Section C'
_journal_page_first 1536
_journal_page_last 1537
_journal_paper_doi 10.1107/S0108270193001908
_journal_volume 49
_journal_year 1993
_chemical_formula_sum 'C17 H21 Cl N2 O2'
_chemical_formula_weight 320.8
_symmetry_cell_setting monoclinic
_symmetry_space_group_name_Hall '-P 2ybc'
_symmetry_space_group_name_H-M 'P 1 21/c 1'
_atom_type_scat_source IntTabIV
_cell_angle_alpha 90
_cell_angle_beta 94.75(2)
_cell_angle_gamma 90
_cell_formula_units_Z 4
_cell_length_a 8.804(3)
_cell_length_b 6.472(2)
_cell_length_c 29.075(12)
_cell_measurement_reflns_used 24
_cell_measurement_temperature 153
_cell_measurement_theta_max 13
_cell_measurement_theta_min 12
_cell_volume 1651.0(10)
_diffrn_measurement_device 'Siemens P3/PC'
_diffrn_measurement_method \q/2\q
_diffrn_radiation_type MoK\a
_diffrn_radiation_wavelength 0.71073
_diffrn_reflns_av_R_equivalents 0.049
_diffrn_reflns_limit_h_max 13
_diffrn_reflns_limit_h_min 0
_diffrn_reflns_limit_k_max 9
_diffrn_reflns_limit_k_min 0
_diffrn_reflns_limit_l_max 43
_diffrn_reflns_limit_l_min -42
_diffrn_reflns_number 6095
_diffrn_reflns_theta_max 30
_diffrn_standards_decay_% +-1.8
_diffrn_standards_interval_count 98
_diffrn_standards_number 2
_exptl_absorpt_coefficient_mu 0.240
_exptl_absorpt_correction_type none
_exptl_crystal_colour colourless
_exptl_crystal_density_diffrn 1.291
_exptl_crystal_description needles
_exptl_crystal_size_max 0.4
_exptl_crystal_size_mid 0.2
_exptl_crystal_size_min 0.1
_refine_diff_density_max 0.40
_refine_diff_density_min -0.29
_refine_ls_goodness_of_fit_obs 2.16
_refine_ls_hydrogen_treatment 'H atoms refined isotropically with fixed U~iso~ = 0.05 \%A^2^'
_refine_ls_number_parameters 262
_refine_ls_number_reflns 1176
_refine_ls_R_factor_obs 0.052
_refine_ls_shift/esd_max 0.333
_refine_ls_structure_factor_coef F
_refine_ls_weighting_details 'w = 1/\s^2^(F)'
_refine_ls_weighting_scheme calc
_refine_ls_wR_factor_obs 0.064
_reflns_number_observed 1176
_reflns_number_total 5773
_reflns_observed_criterion F>6.0\s(F)
_cod_data_source_file vs1003.cif
_cod_data_source_block vs1003_structure_1_of_1
_cod_depositor_comments
;
The following automatic conversions were performed:

'_refine_ls_weighting_scheme' value '1/\s^2^(F)' was changed to
'calc'. New tag '_refine_ls_weighting_details' was created. The value
of the new tag was set to 'w = 1/\s^2^(F)'.

Automatic conversion script
Id: cif_fix_values 3143 2015-03-26 13:38:13Z robertas 
;
_cod_original_cell_volume 1651.0(3)
_cod_original_formula_sum 'C17 H21 Cl1 N2 O2'
_cod_database_code 2001472

loop_
_atom_site_label
_atom_site_fract_x
_atom_site_fract_y
_atom_site_fract_z
_atom_site_U_iso_or_equiv
Cl(1) .2122(3) .2497(4) .05770(10) .0430(10)
O(1) .3922(6) -.4067(9) .2281(2) .031(2)
O(2) .0428(6) .0606(10) .2712(2) .037(2)
N(1) .1881(7) -.1111(10) .3580(2) .024(2)
N(2) .2200(6) -.1508(10) .2406(2) .021(2)
C(1) .1974(9) -.2382(15) .3999(3) .025(2)
C(2) .2038(10) -.1125(14) .4431(3) .033(3)
C(3) .3433(10) .0288(14) .4441(3) .033(3)
C(4) .3469(9) .1567(14) .4001(3) .031(3)
C(5) .3275(9) .0162(14) .3577(3) .026(3)
C(6) .3071(8) -.3249(12) .2535(3) .024(3)
C(7) .2746(10) -.3854(13) .3010(3) .029(3)
C(8) .1555(9) -.2278(15) .3166(3) .027(3)
C(9) .1281(8) -.0859(14) .2747(3) .027(3)
C(10) .2162(9) -.0529(13) .1967(3) .024(3)
C(11) .2756(9) .1433(12) .1920(3) .025(3)
C(12) .2724(8) .2387(15) .1511(3) .027(3)
C(13) .2113(9) .1334(14) .1123(3) .031(3)
C(14) .1502(9) -.0647(13) .1148(3) .025(3)
C(15) .1520(8) -.1590(14) .1576(3) .026(3)
C(16) .2134(12) -.259(2) .4854(3) .046(3)
C(17) .4914(9) .2846(15) .3999(3) .034(3)
H1a .096(9) -.321(13) .400(3) ?
H1b .284(9) -.341(14) .396(3) ?
H2 .110(9) -.015(14) .447(3) ?
H3a .342(9) .130(14) .473(3) ?
H3b .434(9) -.068(14) .448(3) ?
H4 .270(9) .242(15) .400(3) ?
H5a .334(9) .096(14) .325(3) ?
H5b .433(9) -.070(14) .358(3) ?
H7a .368(10) -.383(14) .319(3) ?
H7b .234(10) -.525(15) .302(3) ?
H8 .067(9) -.280(15) .318(3) ?
H11 .309(9) .212(15) .221(3) ?
H12 .309(9) .377(14) .145(3) ?
H14 .114(9) -.133(14) .086(3) ?
H15 .104(9) -.285(14) .162(3) ?
H16a .120(9) -.336(14) .485(3) ?
H16b .317(10) -.332(14) .495(3) ?
H16c .224(10) -.180(14) .511(3) ?
H17a .499(9) .371(14) .369(3) ?
H17b .502(9) .386(14) .428(3) ?
H17c .568(9) .203(15) .403(3) ?

loop_
_geom_angle_atom_site_label_1
_geom_angle_atom_site_label_2
_geom_angle_atom_site_label_3
_geom_angle
_geom_angle_publ_flag
C(1) N(1) C(5) 109.1(6) yes
C(1) N(1) C(8) 113.3(7) yes
C(5) N(1) C(8) 113.5(6) yes
C(6) N(2) C(9) 112.9(6) yes
C(6) N(2) C(10) 124.9(7) yes
C(9) N(2) C(10) 122.1(6) yes
N(1) C(1) C(2) 112.9(7) yes
C(1) C(2) C(3) 108.4(7) yes
C(1) C(2) C(16) 109.3(8) yes
C(3) C(2) C(16) 111.1(7) yes
C(2) C(3) C(4) 112.3(7) yes
C(3) C(4) C(5) 110.1(7) yes
C(3) C(4) C(17) 112.0(7) yes
C(5) C(4) C(17) 111.0(7) yes
N(1) C(5) C(4) 111.4(7) yes
O(1) C(6) N(2) 122.8(7) yes
O(1) C(6) C(7) 128.7(7) yes
N(2) C(6) C(7) 108.5(7) yes
C(6) C(7) C(8) 106.5(7) yes
N(1) C(8) C(7) 119.9(6) yes
N(1) C(8) C(9) 111.1(7) yes
C(7) C(8) C(9) 103.2(6) yes
O(2) C(9) N(2) 124.6(7) yes
O(2) C(9) C(8) 126.6(7) yes
N(2) C(9) C(8) 108.8(7) yes
N(2) C(10) C(11) 121.0(7) yes
N(2) C(10) C(15) 119.1(7) yes
C(11) C(10) C(15) 119.9(7) yes
C(10) C(11) C(12) 121.9(8) yes
C(11) C(12) C(13) 118.3(9) yes
Cl(1) C(13) C(12) 119.6(7) yes
Cl(1) C(13) C(14) 118.2(6) yes
C(12) C(13) C(14) 122.2(8) yes
C(13) C(14) C(15) 118.5(8) yes
C(10) C(15) C(14) 119.0(8) yes

loop_
_geom_bond_atom_site_label_1
_geom_bond_atom_site_label_2
_geom_bond_distance
_geom_bond_publ_flag
Cl(1) C(13) 1.758(9) yes
O(1) C(6) 1.220(10) yes
O(2) C(9) 1.210(10) yes
N(1) C(1) 1.470(10) yes
N(1) C(5) 1.480(10) yes
N(1) C(8) 1.430(10) yes
N(2) C(6) 1.400(10) yes
N(2) C(9) 1.400(10) yes
N(2) C(10) 1.420(10) yes
C(1) C(2) 1.500(10) yes
C(2) C(3) 1.530(10) yes
C(2) C(16) 1.550(10) yes
C(3) C(4) 1.530(10) yes
C(4) C(5) 1.530(10) yes
C(4) C(17) 1.520(10) yes
C(6) C(7) 1.490(10) yes
C(7) C(8) 1.560(10) yes
C(8) C(9) 1.530(10) yes
C(10) C(15) 1.410(10) yes
C(11) C(12) 1.340(10) yes
C(12) C(13) 1.390(10) yes
C(13) C(14) 1.390(10) yes
C(14) C(15) 1.380(10) yes
